data_5000278
loop_
_publ_author_name
'Tokuma, Yoji'
'Koda, Shigetaka'
'Miyoshi, Toshio'
'Morimoto, Yukiyoshi'

_publ_section_title
;
 The Crystal and Molecular Structure of Bicyclomycin, a New Antibiotic
;
_journal_issue 1
_journal_name_full 'Bulletin of the Chemical Society of Japan'
_journal_page_first 18
_journal_page_last 23
_journal_paper_doi 10.1246/bcsj.47.18
_journal_volume 47
_journal_year 1974
_chemical_formula_sum 'C12 H18 N2 O7'
_space_group_IT_number 19
_symmetry_cell_setting orthorhombic
_symmetry_Int_Tables_number 19
_symmetry_space_group_name_Hall 'P 2ac 2ab'
_symmetry_space_group_name_H-M 'P 21 21 21'
_cell_angle_alpha 90
_cell_angle_beta 90
_cell_angle_gamma 90
_cell_formula_units_Z 4
_cell_length_a 11.72(1)
_cell_length_b 12.72(1)
_cell_length_c 8.80(1)
_cod_database_code 5000278

loop_
_symmetry_equiv_pos_site_id
_symmetry_equiv_pos_as_xyz
1 x,y,z
2 1/2+x,1/2-y,-z
3 -x,1/2+y,1/2-z
4 1/2-x,-y,1/2+z

loop_
_atom_site_label
_atom_site_type_symbol
_atom_site_fract_x
_atom_site_fract_y
_atom_site_fract_z
C1 C 0.16860 0.28720 0.20930
C2 C 0.33710 0.32030 0.03990
C3 C 0.52160 0.38020 0.16370
C4 C 0.58690 0.43690 0.29480
C5 C 0.71500 0.43380 0.26010
C6 C 0.54950 0.55140 0.31990
C7 C 0.25390 0.28850 0.34360
C8 C 0.00060 0.38700 0.30010
C9 C 0.38990 0.38240 0.17400
C10 C 0.25630 0.53170 0.21670
C11 C 0.14370 0.48910 0.15490
C12 C 0.09880 0.38870 0.22350
H1 H 0.40500 0.35300 0.39500
H2 H 0.61200 0.34300 0.46700
H3 H 0.75300 0.48400 0.34100
H4 H 0.73300 0.34400 0.24300
H5 H 0.73000 0.46400 0.16600
H6 H 0.61400 0.58700 0.39200
H7 H 0.47300 0.55400 0.38400
H8 H 0.46900 0.58700 0.13600
H9 H -0.04300 0.45900 0.31400
H10 H -0.02800 0.32600 0.33800
H11 H 0.25800 0.60500 0.19200
H12 H 0.25500 0.52000 0.32700
H13 H 0.15600 0.47200 0.04900
H14 H 0.08100 0.55000 0.17100
H15 H 0.19100 0.26600 -0.00900
H16 H 0.03400 0.20900 0.15700
H17 H 0.53600 0.41200 0.07100
H18 H 0.52200 0.23800 0.21400
N1 N 0.35270 0.34120 0.31880
N2 N 0.23230 0.28190 0.06540
O1 O 0.10350 0.19670 0.22300
O2 O 0.23110 0.25160 0.46750
O3 O 0.55870 0.27400 0.15370
O4 O 0.56100 0.38680 0.43590
O5 O 0.54550 0.61340 0.18310
O6 O 0.38450 0.31500 -0.08400
O7 O 0.35750 0.48980 0.14520

loop_
_atom_type_symbol
_atom_type_radius_bond
C 0.68
H 0.20
N 0.68
O 0.68
